data_7121588
loop_
_publ_author_name
'Kuwabara, Takuya'
'Kato, Takahiro'
'Takano, Kouichi'
'Kodama, Shintaro'
'Manabe, Yuuka'
'Tsuchida, Noriko'
'Takano, Keiko'
'Minami, Yasunori'
'Hiyama, Tamejiro'
'Ishii, Youichi'

_publ_section_title
;
 P-C reductive elimination in Ru(ii) complexes to convert triarylphosphine
 ligands into five- or six-membered phosphacycles.
;
_journal_issue 42
_journal_name_full 'Chemical communications (Cambridge, England)'
_journal_page_first 5357
_journal_page_last 5360
_journal_paper_doi 10.1039/c8cc02539h
_journal_volume 54
_journal_year 2018
_chemical_formula_sum 'C68 H54 B F24 P Ru'
_chemical_formula_weight 1469.96
_space_group_crystal_system triclinic
_space_group_IT_number 2
_space_group_name_Hall '-P 1'
_space_group_name_H-M_alt 'P -1'
_symmetry_space_group_name_Hall '-P 1'
_symmetry_space_group_name_H-M 'P -1'
_atom_sites_solution_hydrogens geom
_audit_creation_method SHELXL-2014/7
_audit_update_record
;
2018-02-28 deposited with the CCDC.
2018-04-30 downloaded from the CCDC.
;
_cell_angle_alpha 82.752(4)
_cell_angle_beta 84.077(3)
_cell_angle_gamma 84.036(4)
_cell_formula_units_Z 2
_cell_length_a 12.9248(16)
_cell_length_b 13.0190(15)
_cell_length_c 19.015(2)
_cell_measurement_reflns_used 8549
_cell_measurement_temperature 93(2)
_cell_measurement_theta_max 31.2666
_cell_measurement_theta_min 3.1682
_cell_volume 3143.7(6)
_computing_cell_refinement 'RIGAKU CrystalClear'
_computing_data_collection 'RIGAKU CrystalClear'
_computing_data_reduction 'RIGAKU CrystalClear'
_computing_molecular_graphics 'Yadokari-XG 2009(Wakita Nemoto et al.)'
_computing_publication_material 'Yadokari-XG 2009(Wakita,Nemoto et al.)'
_computing_structure_refinement 'SHELXL-2014 (Sheldrick, 2014)'
_computing_structure_solution SIR-2014
_diffrn_ambient_temperature 93(2)
_diffrn_detector_area_resol_mean 28.5714
_diffrn_measured_fraction_theta_full 0.978
_diffrn_measured_fraction_theta_max 0.978
_diffrn_measurement_device_type 'Rigaku VariMax Saturn'
_diffrn_measurement_method 'omega scans'
_diffrn_radiation_monochromator Confocal
_diffrn_radiation_source 'rotating-anode X-ray tube'
_diffrn_radiation_type MoK\a
_diffrn_radiation_wavelength 0.71075
_diffrn_reflns_av_R_equivalents 0.0389
_diffrn_reflns_av_unetI/netI 0.0695
_diffrn_reflns_Laue_measured_fraction_full 0.982
_diffrn_reflns_Laue_measured_fraction_max 0.978
_diffrn_reflns_limit_h_max 12
_diffrn_reflns_limit_h_min -15
_diffrn_reflns_limit_k_max 15
_diffrn_reflns_limit_k_min -15
_diffrn_reflns_limit_l_max 23
_diffrn_reflns_limit_l_min -23
_diffrn_reflns_number 23489
_diffrn_reflns_point_group_measured_fraction_full 0.982
_diffrn_reflns_point_group_measured_fraction_max 0.978
_diffrn_reflns_theta_full 25.242
_diffrn_reflns_theta_max 25.999
_diffrn_reflns_theta_min 3.168
_exptl_absorpt_coefficient_mu 0.389
_exptl_absorpt_correction_T_max 0.9322
_exptl_absorpt_correction_T_min 0.9139
_exptl_absorpt_correction_type numerical
_exptl_absorpt_process_details '(NUMABS; Rigaku, 2005)'
_exptl_crystal_colour Orange
_exptl_crystal_density_diffrn 1.553
_exptl_crystal_description Prism
_exptl_crystal_F_000 1484
_exptl_crystal_size_max 0.200
_exptl_crystal_size_mid 0.180
_exptl_crystal_size_min 0.170
_refine_diff_density_max 0.725
_refine_diff_density_min -0.744
_refine_diff_density_rms 0.093
_refine_ls_extinction_method none
_refine_ls_goodness_of_fit_ref 1.052
_refine_ls_hydrogen_treatment constr
_refine_ls_matrix_type full
_refine_ls_number_parameters 864
_refine_ls_number_reflns 12065
_refine_ls_number_restraints 0
_refine_ls_restrained_S_all 1.052
_refine_ls_R_factor_all 0.0678
_refine_ls_R_factor_gt 0.0512
_refine_ls_shift/su_max 0.011
_refine_ls_shift/su_mean 0.000
_refine_ls_structure_factor_coef Fsqd
_refine_ls_weighting_details 'w=1/[\s^2^(Fo^2^)+(0.0622P)^2^+0.9401P] where P=(Fo^2^+2Fc^2^)/3'
_refine_ls_weighting_scheme calc
_refine_ls_wR_factor_gt 0.1158
_refine_ls_wR_factor_ref 0.1271
_reflns_Friedel_coverage 0.000
_reflns_number_gt 9533
_reflns_number_total 12065
_reflns_threshold_expression 'I > 2\s(I)'
_cod_data_source_file c8cc02539h2.cif
_cod_data_source_block 2b
_cod_depositor_comments
;
The following automatic conversions were performed:

'_exptl_absorpt_correction_type' value 'Numerical' changed to
'numerical' according to
/home/data/users/saulius/crontab/automatic-downloads/rss-feeds/RSC/lib/dictionaries/cif_core.dic
dictionary named 'cif_core.dic' version 2.4.2 from 2011-04-26.

Automatic conversion script
Id: cif_fix_values 4973 2017-02-22 13:04:09Z antanas 

 Adding full bibliography for 7121586--7121591.cif.
;
_cod_original_cell_volume 3143.7(7)
_cod_database_code 7121588
_shelx_shelxl_version_number 2014/7
_shelx_space_group_comment
;
The symmetry employed for this shelxl refinement is uniquely defined
by the following loop, which should always be used as a source of
symmetry information in preference to the above space-group names.
They are only intended as comments.
;
_shelx_estimated_absorpt_t_min 0.926
_shelx_estimated_absorpt_t_max 0.937

loop_
_space_group_symop_operation_xyz
'x, y, z'
'-x, -y, -z'

loop_
_atom_site_label
_atom_site_type_symbol
_atom_site_fract_x
_atom_site_fract_y
_atom_site_fract_z
_atom_site_U_iso_or_equiv
_atom_site_adp_type
_atom_site_occupancy
_atom_site_site_symmetry_order
_atom_site_calc_flag
_atom_site_refinement_flags_posn
_atom_site_refinement_flags_adp
Ru1 Ru 0.20465(2) 0.45289(2) 0.76926(2) 0.01539(9) Uani 1 1 d . .
P1 P 0.24076(7) 0.62025(6) 0.66423(4) 0.01530(18) Uani 1 1 d . .
F4 F 0.18784(17) 0.94554(16) 0.64998(12) 0.0370(6) Uani 1 1 d . .
F13 F -0.67968(16) 0.98389(17) 0.87575(12) 0.0335(5) Uani 1 1 d . .
F5 F 0.15409(19) 1.10748(16) 0.65863(13) 0.0431(6) Uani 1 1 d . .
F1 F 0.09473(17) 0.96773(16) 0.95097(12) 0.0338(5) Uani 1 1 d . .
F21 F -0.59027(16) 0.97820(16) 0.56727(12) 0.0334(5) Uani 1 1 d . .
F10 F -0.23568(19) 1.42545(15) 0.90787(12) 0.0376(6) Uani 1 1 d . .
F3 F 0.15133(18) 0.82780(16) 0.90542(12) 0.0394(6) Uani 1 1 d . .
F14 F -0.62067(16) 1.09496(17) 0.93130(13) 0.0371(6) Uani 1 1 d . .
F9 F -0.2573(2) 1.48517(15) 0.65480(12) 0.0490(7) Uani 1 1 d . .
F19 F -0.61719(16) 1.03475(18) 0.66932(13) 0.0397(6) Uani 1 1 d . .
F15 F -0.66423(18) 0.95010(19) 0.98798(12) 0.0449(6) Uani 1 1 d . .
F6 F 0.05921(17) 1.0295(2) 0.60007(12) 0.0426(6) Uani 1 1 d . .
F12 F -0.2184(2) 1.27202(17) 0.95983(13) 0.0565(8) Uani 1 1 d . .
F7 F -0.2146(2) 1.35534(16) 0.59728(12) 0.0432(6) Uani 1 1 d . .
F20 F -0.54545(19) 1.12827(16) 0.58020(14) 0.0452(7) Uani 1 1 d . .
F2 F -0.00045(19) 0.8411(2) 0.96441(14) 0.0523(7) Uani 1 1 d . .
F8 F -0.37460(18) 1.3990(2) 0.62588(13) 0.0532(7) Uani 1 1 d . .
C13 C 0.3522(3) 0.6633(2) 0.69796(17) 0.0185(7) Uani 1 1 d . .
F23 F -0.1845(2) 0.8198(2) 0.51396(15) 0.0644(9) Uani 1 1 d . .
F11 F -0.3702(2) 1.3467(2) 0.94590(14) 0.0597(8) Uani 1 1 d . .
C61 C -0.3995(2) 1.0194(2) 0.68562(17) 0.0161(7) Uani 1 1 d . .
H61 H -0.4370 1.0744 0.7087 0.019 Uiso 1 1 calc R U
C36 C -0.1371(2) 0.9864(2) 0.78521(17) 0.0155(7) Uani 1 1 d . .
C44 C -0.2768(2) 1.1418(2) 0.77926(17) 0.0149(7) Uani 1 1 d . .
C60 C -0.3019(2) 0.9786(2) 0.70770(17) 0.0156(7) Uani 1 1 d . .
F22 F -0.2948(2) 0.7142(2) 0.55626(17) 0.0621(9) Uani 1 1 d . .
C65 C -0.2498(3) 0.8991(2) 0.67027(18) 0.0181(7) Uani 1 1 d . .
H65 H -0.1831 0.8693 0.6830 0.022 Uiso 1 1 calc R U
C43 C 0.1090(3) 1.0193(3) 0.65897(19) 0.0210(7) Uani 1 1 d . .
C47 C -0.2737(2) 1.3605(2) 0.78145(18) 0.0180(7) Uani 1 1 d . .
H47 H -0.2722 1.4332 0.7822 0.022 Uiso 1 1 calc R U
C45 C -0.2774(2) 1.2121(2) 0.71663(17) 0.0161(7) Uani 1 1 d . .
H45 H -0.2786 1.1862 0.6722 0.019 Uiso 1 1 calc R U
C37 C -0.0910(3) 0.9498(2) 0.84803(18) 0.0172(7) Uani 1 1 d . .
H37 H -0.1344 0.9349 0.8908 0.021 Uiso 1 1 calc R U
C62 C -0.4435(3) 0.9823(2) 0.63110(18) 0.0183(7) Uani 1 1 d . .
C41 C -0.0682(2) 1.0093(2) 0.72466(18) 0.0163(7) Uani 1 1 d . .
H41 H -0.0966 1.0356 0.6811 0.020 Uiso 1 1 calc R U
C20 C 0.2926(3) 0.7706(2) 0.54860(18) 0.0226(8) Uani 1 1 d . .
H20 H 0.3629 0.7564 0.5600 0.027 Uiso 1 1 calc R U
C52 C -0.3378(3) 0.9560(2) 0.84332(17) 0.0170(7) Uani 1 1 d . .
C49 C -0.2740(2) 1.1857(2) 0.84270(17) 0.0165(7) Uani 1 1 d . .
H49 H -0.2724 1.1411 0.8862 0.020 Uiso 1 1 calc R U
F17 F -0.2589(2) 0.6621(2) 0.9528(2) 0.0795(11) Uani 1 1 d . .
C2 C 0.1436(3) 0.4515(2) 0.66946(17) 0.0178(7) Uani 1 1 d . .
C53 C -0.4367(3) 1.0006(2) 0.86613(17) 0.0182(7) Uani 1 1 d . .
H53 H -0.4553 1.0720 0.8512 0.022 Uiso 1 1 calc R U
C4 C 0.1296(2) 0.6080(2) 0.72632(17) 0.0158(7) Uani 1 1 d . .
C57 C -0.3151(3) 0.8514(2) 0.86867(18) 0.0201(7) Uani 1 1 d . .
H57 H -0.2489 0.8177 0.8543 0.024 Uiso 1 1 calc R U
C5 C 0.0727(3) 0.6835(3) 0.76812(19) 0.0235(8) Uani 1 1 d . .
H5 H 0.1062 0.7404 0.7791 0.028 Uiso 1 1 calc R U
C39 C 0.0836(3) 0.9571(2) 0.78844(18) 0.0179(7) Uani 1 1 d . .
H39 H 0.1573 0.9466 0.7898 0.022 Uiso 1 1 calc R U
C38 C 0.0171(3) 0.9348(2) 0.84942(18) 0.0176(7) Uani 1 1 d . .
C24 C 0.1115(3) 0.7374(3) 0.57108(19) 0.0229(8) Uani 1 1 d . .
H24 H 0.0581 0.6999 0.5974 0.028 Uiso 1 1 calc R U
C46 C -0.2762(2) 1.3192(2) 0.71811(18) 0.0175(7) Uani 1 1 d . .
F24 F -0.1616(2) 0.7231(2) 0.60993(16) 0.0702(10) Uani 1 1 d . .
C22 C 0.1652(3) 0.8678(3) 0.47725(19) 0.0279(9) Uani 1 1 d . .
H22 H 0.1480 0.9208 0.4401 0.034 Uiso 1 1 calc R U
C19 C 0.2144(3) 0.7163(2) 0.58798(17) 0.0182(7) Uani 1 1 d . .
C40 C 0.0398(3) 0.9952(2) 0.72544(18) 0.0175(7) Uani 1 1 d . .
C64 C -0.2930(3) 0.8627(2) 0.61502(18) 0.0182(7) Uani 1 1 d . .
C63 C -0.3902(3) 0.9043(2) 0.59494(17) 0.0189(7) Uani 1 1 d . .
H63 H -0.4195 0.8798 0.5571 0.023 Uiso 1 1 calc R U
C3 C 0.0758(3) 0.5223(2) 0.70949(17) 0.0171(7) Uani 1 1 d . .
C58 C -0.6172(3) 0.9925(3) 0.92704(19) 0.0258(8) Uani 1 1 d . .
C55 C -0.4831(3) 0.8401(3) 0.93452(19) 0.0261(8) Uani 1 1 d . .
H55 H -0.5317 0.8011 0.9648 0.031 Uiso 1 1 calc R U
C1 C 0.2487(3) 0.4849(2) 0.65543(17) 0.0176(7) Uani 1 1 d . .
C66 C -0.5485(3) 1.0298(3) 0.6122(2) 0.0268(8) Uani 1 1 d . .
C48 C -0.2734(3) 1.2924(2) 0.84396(18) 0.0178(7) Uani 1 1 d . .
C56 C -0.3851(3) 0.7947(3) 0.91401(19) 0.0242(8) Uani 1 1 d . .
C9 C 0.3349(3) 0.4271(2) 0.61175(18) 0.0200(7) Uani 1 1 d . .
H9 H 0.3177 0.3546 0.6122 0.024 Uiso 1 1 calc R U
H9A H 0.4007 0.4245 0.6346 0.024 Uiso 1 1 calc R U
C18 C 0.3359(3) 0.7515(3) 0.7340(2) 0.0278(8) Uani 1 1 d . .
H18 H 0.2674 0.7843 0.7421 0.033 Uiso 1 1 calc R U
C30 C 0.3475(3) 0.3790(3) 0.8201(2) 0.0392(11) Uani 1 1 d . .
C54 C -0.5095(3) 0.9436(3) 0.91024(17) 0.0205(7) Uani 1 1 d . .
C50 C -0.2801(3) 1.3885(3) 0.64951(19) 0.0227(8) Uani 1 1 d . .
C23 C 0.0874(3) 0.8132(3) 0.5158(2) 0.0284(8) Uani 1 1 d . .
H23 H 0.0172 0.8278 0.5042 0.034 Uiso 1 1 calc R U
C42 C 0.0648(3) 0.8928(3) 0.9174(2) 0.0264(8) Uani 1 1 d . .
C51 C -0.2744(3) 1.3336(3) 0.91399(19) 0.0246(8) Uani 1 1 d . .
C10 C 0.3530(3) 0.4752(3) 0.53445(19) 0.0314(9) Uani 1 1 d . .
H10 H 0.2879 0.4797 0.5115 0.047 Uiso 1 1 calc R U
H10A H 0.4072 0.4317 0.5091 0.047 Uiso 1 1 calc R U
H10B H 0.3755 0.5451 0.5332 0.047 Uiso 1 1 calc R U
C16 C 0.5197(3) 0.7454(3) 0.7442(2) 0.0313(9) Uani 1 1 d . .
H16 H 0.5771 0.7730 0.7602 0.038 Uiso 1 1 calc R U
C21 C 0.2675(3) 0.8454(3) 0.49266(19) 0.0284(9) Uani 1 1 d . .
H21 H 0.3210 0.8812 0.4650 0.034 Uiso 1 1 calc R U
C11 C 0.1041(3) 0.3631(3) 0.6397(2) 0.0249(8) Uani 1 1 d . .
H11 H 0.0514 0.3309 0.6748 0.030 Uiso 1 1 calc R U
H11A H 0.1627 0.3095 0.6310 0.030 Uiso 1 1 calc R U
C8 C -0.0326(3) 0.5170(3) 0.7356(2) 0.0250(8) Uani 1 1 d . .
H8 H -0.0692 0.4619 0.7252 0.030 Uiso 1 1 calc R U
B1 B -0.2627(3) 1.0157(3) 0.77933(19) 0.0148(7) Uani 1 1 d . .
C14 C 0.4530(3) 0.6187(3) 0.6841(2) 0.0294(9) Uani 1 1 d . .
H14 H 0.4652 0.5597 0.6585 0.035 Uiso 1 1 calc R U
C6 C -0.0282(3) 0.6737(3) 0.7918(2) 0.0302(9) Uani 1 1 d . .
H6 H -0.0646 0.7231 0.8203 0.036 Uiso 1 1 calc R U
C27 C 0.1368(3) 0.3811(3) 0.87631(19) 0.0285(9) Uani 1 1 d . .
C29 C 0.2852(3) 0.3016(3) 0.8057(2) 0.0333(10) Uani 1 1 d . .
C17 C 0.4200(3) 0.7913(3) 0.7580(2) 0.0327(9) Uani 1 1 d . .
H17 H 0.4086 0.8500 0.7838 0.039 Uiso 1 1 calc R U
C67 C -0.2339(3) 0.7809(3) 0.5743(2) 0.0286(9) Uani 1 1 d . .
C28 C 0.1797(3) 0.3016(3) 0.8349(2) 0.0309(9) Uani 1 1 d . .
C15 C 0.5364(3) 0.6600(3) 0.7075(2) 0.0347(9) Uani 1 1 d . .
H15 H 0.6055 0.6290 0.6981 0.042 Uiso 1 1 calc R U
C12 C 0.0550(3) 0.4007(3) 0.5700(2) 0.0373(10) Uani 1 1 d . .
H12 H -0.0019 0.4548 0.5783 0.056 Uiso 1 1 calc R U
H12A H 0.0275 0.3421 0.5526 0.056 Uiso 1 1 calc R U
H12B H 0.1082 0.4291 0.5343 0.056 Uiso 1 1 calc R U
F16 F -0.4149(3) 0.6408(3) 0.9876(3) 0.135(2) Uani 1 1 d . .
F18 F -0.3563(4) 0.6242(2) 0.8840(2) 0.1159(17) Uani 1 1 d . .
C7 C -0.0821(3) 0.5898(3) 0.7747(2) 0.0330(9) Uani 1 1 d . .
H7 H -0.1536 0.5858 0.7912 0.040 Uiso 1 1 calc R U
C26 C 0.1968(4) 0.4611(3) 0.88571(18) 0.0314(9) Uani 1 1 d . .
C25 C 0.3030(4) 0.4591(3) 0.8601(2) 0.0372(11) Uani 1 1 d . .
C59 C -0.3546(3) 0.6828(3) 0.9372(3) 0.0435(12) Uani 1 1 d . .
C68 C 0.4630(4) 0.3732(5) 0.7955(4) 0.100(3) Uani 1 1 d . .
H68 H 0.4875 0.4426 0.7920 0.150 Uiso 1 1 calc R U
H68A H 0.4746 0.3476 0.7488 0.150 Uiso 1 1 calc R U
H68B H 0.5018 0.3257 0.8298 0.150 Uiso 1 1 calc R U
C35 C 0.3336(6) 0.2174(4) 0.7605(3) 0.086(2) Uani 1 1 d . .
H35 H 0.3592 0.1562 0.7916 0.129 Uiso 1 1 calc R U
H35A H 0.3919 0.2436 0.7285 0.129 Uiso 1 1 calc R U
H35B H 0.2808 0.1982 0.7323 0.129 Uiso 1 1 calc R U
C32 C 0.1451(5) 0.5487(4) 0.9268(3) 0.076(2) Uani 1 1 d . .
H32 H 0.0730 0.5658 0.9146 0.115 Uiso 1 1 calc R U
H32A H 0.1839 0.6101 0.9144 0.115 Uiso 1 1 calc R U
H32B H 0.1450 0.5265 0.9781 0.115 Uiso 1 1 calc R U
C34 C 0.1159(5) 0.2150(4) 0.8238(3) 0.080(2) Uani 1 1 d . .
H34 H 0.1098 0.1665 0.8675 0.120 Uiso 1 1 calc R U
H34A H 0.1504 0.1781 0.7847 0.120 Uiso 1 1 calc R U
H34B H 0.0461 0.2445 0.8119 0.120 Uiso 1 1 calc R U
C33 C 0.0256(4) 0.3800(5) 0.9096(3) 0.0715(18) Uani 1 1 d . .
H33 H 0.0234 0.3889 0.9602 0.107 Uiso 1 1 calc R U
H33A H -0.0007 0.3136 0.9047 0.107 Uiso 1 1 calc R U
H33B H -0.0181 0.4370 0.8855 0.107 Uiso 1 1 calc R U
C31 C 0.3691(6) 0.5416(5) 0.8794(3) 0.095(3) Uani 1 1 d . .
H31 H 0.3806 0.5281 0.9300 0.143 Uiso 1 1 calc R U
H31A H 0.3323 0.6108 0.8697 0.143 Uiso 1 1 calc R U
H31B H 0.4366 0.5383 0.8507 0.143 Uiso 1 1 calc R U

loop_
_atom_site_aniso_label
_atom_site_aniso_U_11
_atom_site_aniso_U_22
_atom_site_aniso_U_33
_atom_site_aniso_U_23
_atom_site_aniso_U_13
_atom_site_aniso_U_12
Ru1 0.01736(15) 0.01487(15) 0.01372(14) -0.00097(10) -0.00080(10) -0.00197(11)
P1 0.0159(4) 0.0150(4) 0.0151(4) -0.0012(3) -0.0018(3) -0.0020(3)
F4 0.0283(12) 0.0376(12) 0.0404(14) -0.0047(10) 0.0091(10) 0.0075(10)
F13 0.0204(11) 0.0519(14) 0.0300(13) -0.0081(10) -0.0083(9) -0.0026(10)
F5 0.0549(16) 0.0281(12) 0.0460(15) -0.0079(10) 0.0183(12) -0.0210(11)
F1 0.0346(13) 0.0430(13) 0.0281(12) -0.0128(10) -0.0125(10) -0.0027(10)
F21 0.0261(12) 0.0442(13) 0.0360(13) -0.0159(10) -0.0173(10) -0.0029(10)
F10 0.0609(16) 0.0275(11) 0.0290(13) -0.0098(9) -0.0047(11) -0.0172(11)
F3 0.0432(14) 0.0354(12) 0.0387(14) -0.0017(10) -0.0223(11) 0.0161(11)
F14 0.0258(12) 0.0404(13) 0.0462(15) -0.0163(11) 0.0032(11) -0.0015(10)
F9 0.100(2) 0.0181(11) 0.0291(14) 0.0059(9) -0.0087(14) -0.0127(12)
F19 0.0185(11) 0.0647(15) 0.0374(14) -0.0201(12) -0.0054(10) 0.0080(11)
F15 0.0293(13) 0.0724(17) 0.0266(13) 0.0080(11) 0.0123(10) -0.0065(12)
F6 0.0230(12) 0.0831(18) 0.0200(12) -0.0014(11) -0.0003(9) -0.0045(12)
F12 0.111(2) 0.0297(12) 0.0334(15) -0.0069(10) -0.0421(15) 0.0090(14)
F7 0.0611(16) 0.0366(12) 0.0224(13) 0.0077(10) 0.0160(11) 0.0067(12)
F20 0.0427(14) 0.0276(12) 0.0676(19) 0.0049(11) -0.0330(13) 0.0011(11)
F2 0.0397(14) 0.0732(17) 0.0406(15) 0.0346(13) -0.0189(12) -0.0244(13)
F8 0.0324(14) 0.0814(18) 0.0395(15) 0.0313(13) -0.0140(12) -0.0116(13)
C13 0.0275(19) 0.0172(16) 0.0125(16) 0.0048(12) -0.0070(14) -0.0132(15)
F23 0.076(2) 0.0556(16) 0.0535(19) -0.0163(13) 0.0389(16) -0.0014(15)
F11 0.0412(15) 0.103(2) 0.0434(16) -0.0445(15) 0.0171(13) -0.0245(15)
C61 0.0183(17) 0.0138(16) 0.0168(17) -0.0013(12) -0.0018(13) -0.0041(13)
C36 0.0159(16) 0.0112(15) 0.0200(17) -0.0010(12) -0.0028(13) -0.0044(13)
C44 0.0102(15) 0.0178(16) 0.0160(17) 0.0005(13) -0.0002(12) -0.0013(13)
C60 0.0153(16) 0.0166(16) 0.0143(16) 0.0027(12) 0.0011(13) -0.0069(13)
F22 0.0449(16) 0.0545(16) 0.098(2) -0.0557(16) 0.0051(15) -0.0095(13)
C65 0.0149(16) 0.0172(17) 0.0227(18) -0.0016(13) -0.0014(14) -0.0050(14)
C43 0.0152(17) 0.0216(18) 0.027(2) -0.0027(14) -0.0028(14) -0.0030(15)
C47 0.0163(17) 0.0137(16) 0.0239(19) -0.0011(13) -0.0015(14) -0.0032(14)
C45 0.0137(16) 0.0190(16) 0.0148(17) 0.0013(13) -0.0019(13) -0.0013(13)
C37 0.0183(17) 0.0155(16) 0.0184(17) -0.0018(13) -0.0023(13) -0.0034(14)
C62 0.0174(17) 0.0194(17) 0.0186(18) -0.0009(13) -0.0028(14) -0.0054(14)
C41 0.0171(17) 0.0141(16) 0.0185(17) -0.0034(13) -0.0049(13) -0.0007(13)
C20 0.0247(19) 0.0226(18) 0.0210(19) 0.0011(14) -0.0024(15) -0.0087(15)
C52 0.0205(17) 0.0183(17) 0.0140(17) -0.0011(13) -0.0058(13) -0.0071(14)
C49 0.0136(16) 0.0207(17) 0.0147(17) 0.0013(13) -0.0025(13) -0.0022(14)
F17 0.0490(18) 0.0420(16) 0.140(3) 0.0397(17) -0.038(2) -0.0033(14)
C2 0.0222(18) 0.0174(16) 0.0147(17) -0.0002(13) -0.0068(14) -0.0027(14)
C53 0.0220(18) 0.0180(17) 0.0162(17) -0.0026(13) -0.0064(14) -0.0037(14)
C4 0.0163(16) 0.0144(16) 0.0162(17) -0.0004(12) -0.0019(13) 0.0002(13)
C57 0.0183(17) 0.0211(18) 0.0205(18) 0.0030(14) -0.0061(14) -0.0023(14)
C5 0.0267(19) 0.0170(17) 0.026(2) -0.0013(14) -0.0024(15) 0.0018(15)
C39 0.0151(16) 0.0139(16) 0.0260(19) -0.0029(13) -0.0075(14) -0.0007(13)
C38 0.0221(18) 0.0115(16) 0.0202(18) -0.0021(13) -0.0060(14) -0.0027(14)
C24 0.0203(18) 0.0237(18) 0.025(2) 0.0008(14) -0.0034(15) -0.0048(15)
C46 0.0133(16) 0.0197(17) 0.0182(17) 0.0028(13) -0.0011(13) -0.0012(14)
F24 0.082(2) 0.0651(18) 0.067(2) -0.0411(15) -0.0382(17) 0.0496(16)
C22 0.047(2) 0.0212(18) 0.0160(18) 0.0037(14) -0.0114(17) -0.0048(17)
C19 0.0260(18) 0.0145(16) 0.0147(17) -0.0014(12) -0.0047(14) -0.0031(14)
C40 0.0197(17) 0.0121(16) 0.0220(18) -0.0028(13) -0.0042(14) -0.0042(14)
C64 0.0197(17) 0.0141(16) 0.0209(18) -0.0024(13) 0.0001(14) -0.0030(14)
C63 0.0234(18) 0.0208(17) 0.0144(17) -0.0029(13) -0.0031(14) -0.0077(15)
C3 0.0213(17) 0.0142(16) 0.0160(17) 0.0030(12) -0.0062(14) -0.0044(14)
C58 0.0218(19) 0.040(2) 0.0161(18) 0.0001(15) 0.0005(14) -0.0092(17)
C55 0.026(2) 0.034(2) 0.0184(18) 0.0075(15) -0.0031(15) -0.0155(17)
C1 0.0248(18) 0.0155(16) 0.0130(17) -0.0031(12) -0.0024(14) -0.0016(14)
C66 0.027(2) 0.030(2) 0.027(2) -0.0104(16) -0.0107(16) -0.0041(17)
C48 0.0169(17) 0.0199(17) 0.0175(17) -0.0057(13) 0.0004(13) -0.0035(14)
C56 0.028(2) 0.0212(18) 0.0234(19) 0.0053(14) -0.0072(16) -0.0082(16)
C9 0.0236(18) 0.0179(17) 0.0179(18) -0.0032(13) 0.0004(14) 0.0002(14)
C18 0.0235(19) 0.028(2) 0.034(2) -0.0078(16) -0.0028(16) -0.0024(16)
C30 0.022(2) 0.056(3) 0.029(2) 0.029(2) -0.0012(17) 0.009(2)
C54 0.0186(17) 0.0313(19) 0.0121(17) -0.0007(14) -0.0027(13) -0.0062(15)
C50 0.0247(19) 0.0210(18) 0.0219(19) 0.0000(14) -0.0018(15) -0.0025(15)
C23 0.028(2) 0.033(2) 0.024(2) 0.0012(16) -0.0080(16) -0.0009(17)
C42 0.0241(19) 0.030(2) 0.025(2) 0.0034(15) -0.0064(16) -0.0067(17)
C51 0.031(2) 0.0211(18) 0.023(2) -0.0023(14) -0.0048(16) -0.0077(16)
C10 0.036(2) 0.037(2) 0.020(2) -0.0062(16) 0.0067(17) -0.0041(18)
C16 0.030(2) 0.038(2) 0.028(2) 0.0042(17) -0.0093(17) -0.0198(18)
C21 0.038(2) 0.028(2) 0.0209(19) -0.0010(15) -0.0002(17) -0.0161(17)
C11 0.028(2) 0.0201(18) 0.030(2) -0.0085(15) -0.0087(16) -0.0045(15)
C8 0.0186(18) 0.0225(18) 0.034(2) 0.0005(15) -0.0034(16) -0.0050(15)
B1 0.0142(18) 0.0162(18) 0.0137(18) 0.0001(14) -0.0014(14) -0.0016(15)
C14 0.0219(19) 0.030(2) 0.038(2) -0.0083(17) -0.0026(17) -0.0030(16)
C6 0.026(2) 0.0237(19) 0.038(2) -0.0066(16) 0.0083(17) 0.0032(16)
C27 0.026(2) 0.042(2) 0.0137(18) 0.0068(15) 0.0041(15) 0.0016(17)
C29 0.048(3) 0.028(2) 0.0169(19) 0.0028(15) -0.0026(18) 0.0221(19)
C17 0.039(2) 0.033(2) 0.031(2) -0.0118(17) -0.0063(18) -0.0122(18)
C67 0.029(2) 0.027(2) 0.032(2) -0.0110(16) -0.0032(17) -0.0027(17)
C28 0.051(3) 0.0214(19) 0.022(2) 0.0088(15) -0.0142(18) -0.0119(18)
C15 0.0184(19) 0.041(2) 0.045(3) -0.0004(19) -0.0047(18) -0.0075(18)
C12 0.039(2) 0.046(2) 0.033(2) -0.0114(18) -0.0124(19) -0.013(2)
F16 0.088(3) 0.074(2) 0.187(5) 0.095(3) 0.075(3) 0.029(2)
F18 0.199(5) 0.0274(16) 0.131(4) -0.0014(18) -0.094(3) 0.011(2)
C7 0.0197(19) 0.034(2) 0.043(3) -0.0032(18) 0.0025(17) -0.0015(17)
C26 0.062(3) 0.0211(19) 0.0106(18) -0.0011(14) -0.0077(18) 0.0039(19)
C25 0.052(3) 0.039(2) 0.025(2) 0.0148(17) -0.028(2) -0.023(2)
C59 0.035(2) 0.033(2) 0.060(3) 0.019(2) -0.011(2) -0.014(2)
C68 0.028(3) 0.140(6) 0.097(5) 0.079(4) 0.011(3) 0.025(3)
C35 0.147(6) 0.067(3) 0.029(3) -0.010(2) -0.012(3) 0.072(4)
C32 0.153(6) 0.048(3) 0.026(3) -0.018(2) -0.024(3) 0.035(3)
C34 0.148(6) 0.056(3) 0.048(3) 0.024(2) -0.040(4) -0.071(4)
C33 0.039(3) 0.108(4) 0.050(3) 0.031(3) 0.018(2) 0.005(3)
C31 0.152(6) 0.094(4) 0.058(4) 0.039(3) -0.069(4) -0.098(5)

loop_
_atom_type_symbol
_atom_type_description
_atom_type_scat_dispersion_real
_atom_type_scat_dispersion_imag
_atom_type_scat_source
C C 0.0033 0.0016 'International Tables Vol C Tables 4.2.6.8 and 6.1.1.4'
H H 0.0000 0.0000 'International Tables Vol C Tables 4.2.6.8 and 6.1.1.4'
F F 0.0171 0.0103 'International Tables Vol C Tables 4.2.6.8 and 6.1.1.4'
P P 0.1023 0.0942 'International Tables Vol C Tables 4.2.6.8 and 6.1.1.4'
Ru Ru -1.2594 0.8363 'International Tables Vol C Tables 4.2.6.8 and 6.1.1.4'
B B 0.0013 0.0007 'International Tables Vol C Tables 4.2.6.8 and 6.1.1.4'

loop_
_geom_angle_atom_site_label_1
_geom_angle_atom_site_label_2
_geom_angle_atom_site_label_3
_geom_angle
C2 Ru1 C3 39.08(12)
C2 Ru1 C1 39.47(12)
C3 Ru1 C1 66.69(13)
C2 Ru1 C29 111.72(14)
C3 Ru1 C29 141.84(15)
C1 Ru1 C29 107.24(13)
C2 Ru1 C26 155.90(15)
C3 Ru1 C26 120.02(14)
C1 Ru1 C26 160.52(14)
C29 Ru1 C26 78.87(13)
C2 Ru1 C28 108.22(13)
C3 Ru1 C28 115.78(13)
C1 Ru1 C28 129.46(13)
C29 Ru1 C28 37.39(15)
C26 Ru1 C28 66.38(13)
C2 Ru1 C4 66.72(12)
C3 Ru1 C4 38.59(11)
C1 Ru1 C4 69.52(12)
C29 Ru1 C4 176.53(13)
C26 Ru1 C4 103.78(12)
C28 Ru1 C4 145.71(14)
C2 Ru1 C30 135.49(15)
C3 Ru1 C30 174.01(14)
C1 Ru1 C30 107.40(14)
C29 Ru1 C30 37.34(16)
C26 Ru1 C30 65.88(16)
C28 Ru1 C30 66.76(15)
C4 Ru1 C30 141.66(15)
C2 Ru1 C27 126.28(13)
C3 Ru1 C27 107.82(13)
C1 Ru1 C27 162.97(13)
C29 Ru1 C27 66.40(14)
C26 Ru1 C27 36.39(14)
C28 Ru1 C27 36.65(14)
C4 Ru1 C27 117.05(13)
C30 Ru1 C27 77.52(13)
C2 Ru1 C25 167.33(15)
C3 Ru1 C25 148.06(15)
C1 Ru1 C25 128.03(15)
C29 Ru1 C25 66.70(15)
C26 Ru1 C25 36.56(16)
C28 Ru1 C25 78.41(13)
C4 Ru1 C25 114.08(13)
C30 Ru1 C25 36.43(17)
C27 Ru1 C25 65.46(15)
C2 Ru1 P1 62.56(9)
C3 Ru1 P1 61.78(8)
C1 Ru1 P1 39.44(8)
C29 Ru1 P1 137.52(11)
C26 Ru1 P1 124.67(9)
C28 Ru1 P1 168.84(10)
C4 Ru1 P1 39.07(8)
C30 Ru1 P1 114.58(10)
C27 Ru1 P1 153.61(10)
C25 Ru1 P1 109.44(10)
C4 P1 C1 90.41(15)
C4 P1 C13 115.20(16)
C1 P1 C13 115.40(16)
C4 P1 C19 112.06(15)
C1 P1 C19 120.12(15)
C13 P1 C19 103.90(15)
C4 P1 Ru1 52.96(10)
C1 P1 Ru1 50.95(10)
C13 P1 Ru1 98.35(10)
C19 P1 Ru1 157.36(11)
C14 C13 C18 119.2(3)
C14 C13 P1 122.8(3)
C18 C13 P1 117.6(3)
C62 C61 C60 122.4(3)
C37 C36 C41 116.0(3)
C37 C36 B1 125.2(3)
C41 C36 B1 118.4(3)
C49 C44 C45 115.9(3)
C49 C44 B1 120.2(3)
C45 C44 B1 123.3(3)
C61 C60 C65 115.8(3)
C61 C60 B1 119.2(3)
C65 C60 B1 124.7(3)
C64 C65 C60 122.0(3)
F6 C43 F4 105.8(3)
F6 C43 F5 106.7(3)
F4 C43 F5 105.5(3)
F6 C43 C40 113.3(3)
F4 C43 C40 112.6(3)
F5 C43 C40 112.2(3)
C46 C47 C48 118.0(3)
C46 C45 C44 121.7(3)
C38 C37 C36 121.6(3)
C63 C62 C61 120.5(3)
C63 C62 C66 121.2(3)
C61 C62 C66 118.3(3)
C40 C41 C36 123.0(3)
C21 C20 C19 119.8(3)
C57 C52 C53 115.7(3)
C57 C52 B1 121.7(3)
C53 C52 B1 121.6(3)
C48 C49 C44 122.2(3)
C3 C2 C1 111.3(3)
C3 C2 C11 122.3(3)
C1 C2 C11 126.0(3)
C3 C2 Ru1 71.82(18)
C1 C2 Ru1 72.03(18)
C11 C2 Ru1 129.1(2)
C52 C53 C54 122.2(3)
C5 C4 C3 118.8(3)
C5 C4 P1 129.7(2)
C3 C4 P1 107.6(2)
C5 C4 Ru1 125.7(2)
C3 C4 Ru1 67.99(17)
P1 C4 Ru1 87.97(13)
C56 C57 C52 122.8(3)
C6 C5 C4 120.0(3)
C38 C39 C40 118.4(3)
C39 C38 C37 121.2(3)
C39 C38 C42 118.2(3)
C37 C38 C42 120.5(3)
C23 C24 C19 119.7(3)
C47 C46 C45 121.3(3)
C47 C46 C50 120.5(3)
C45 C46 C50 118.2(3)
C21 C22 C23 120.2(3)
C24 C19 C20 119.8(3)
C24 C19 P1 117.9(3)
C20 C19 P1 122.3(3)
C41 C40 C39 119.8(3)
C41 C40 C43 120.5(3)
C39 C40 C43 119.7(3)
C63 C64 C65 120.6(3)
C63 C64 C67 118.5(3)
C65 C64 C67 120.8(3)
C62 C63 C64 118.7(3)
C2 C3 C8 129.2(3)
C2 C3 C4 112.3(3)
C8 C3 C4 118.5(3)
C2 C3 Ru1 69.10(18)
C8 C3 Ru1 123.6(2)
C4 C3 Ru1 73.42(18)
F15 C58 F14 106.8(3)
F15 C58 F13 106.4(3)
F14 C58 F13 105.1(3)
F15 C58 C54 113.3(3)
F14 C58 C54 113.2(3)
F13 C58 C54 111.4(3)
C56 C55 C54 119.0(3)
C2 C1 C9 122.5(3)
C2 C1 P1 108.0(2)
C9 C1 P1 124.8(2)
C2 C1 Ru1 68.50(18)
C9 C1 Ru1 127.0(2)
P1 C1 Ru1 89.61(13)
F19 C66 F21 106.7(3)
F19 C66 F20 106.1(3)
F21 C66 F20 105.9(3)
F19 C66 C62 112.2(3)
F21 C66 C62 113.3(3)
F20 C66 C62 112.2(3)
C47 C48 C49 121.0(3)
C47 C48 C51 120.0(3)
C49 C48 C51 119.0(3)
C55 C56 C57 120.3(3)
C55 C56 C59 120.7(3)
C57 C56 C59 118.9(3)
C1 C9 C10 114.2(3)
C17 C18 C13 120.1(3)
C25 C30 C29 120.0(4)
C25 C30 C68 119.5(5)
C29 C30 C68 120.4(5)
C25 C30 Ru1 72.5(2)
C29 C30 Ru1 69.5(2)
C68 C30 Ru1 133.1(3)
C55 C54 C53 120.0(3)
C55 C54 C58 120.2(3)
C53 C54 C58 119.7(3)
F7 C50 F8 106.0(3)
F7 C50 F9 105.7(3)
F8 C50 F9 105.8(3)
F7 C50 C46 113.7(3)
F8 C50 C46 112.2(3)
F9 C50 C46 112.8(3)
C22 C23 C24 120.2(3)
F2 C42 F1 105.9(3)
F2 C42 F3 107.3(3)
F1 C42 F3 105.8(3)
F2 C42 C38 112.9(3)
F1 C42 C38 112.7(3)
F3 C42 C38 111.7(3)
F11 C51 F12 106.4(3)
F11 C51 F10 106.3(3)
F12 C51 F10 105.5(3)
F11 C51 C48 112.1(3)
F12 C51 C48 113.3(3)
F10 C51 C48 112.7(3)
C15 C16 C17 120.3(3)
C22 C21 C20 120.1(3)
C2 C11 C12 111.1(3)
C7 C8 C3 120.3(3)
C44 B1 C36 103.3(2)
C44 B1 C52 112.4(3)
C36 B1 C52 114.4(3)
C44 B1 C60 112.6(3)
C36 B1 C60 112.4(3)
C52 B1 C60 102.1(2)
C13 C14 C15 120.0(3)
C5 C6 C7 121.4(3)
C26 C27 C28 120.1(4)
C26 C27 C33 120.2(4)
C28 C27 C33 119.6(4)
C26 C27 Ru1 70.3(2)
C28 C27 Ru1 70.5(2)
C33 C27 Ru1 131.6(3)
C28 C29 C30 120.1(3)
C28 C29 C35 120.4(5)
C30 C29 C35 119.4(5)
C28 C29 Ru1 72.6(2)
C30 C29 Ru1 73.2(2)
C35 C29 Ru1 127.6(3)
C16 C17 C18 119.8(3)
F23 C67 F24 105.7(3)
F23 C67 F22 105.6(3)
F24 C67 F22 105.4(3)
F23 C67 C64 112.9(3)
F24 C67 C64 113.5(3)
F22 C67 C64 113.0(3)
C27 C28 C29 119.1(3)
C27 C28 C34 120.9(4)
C29 C28 C34 120.0(4)
C27 C28 Ru1 72.8(2)
C29 C28 Ru1 70.0(2)
C34 C28 Ru1 130.8(3)
C16 C15 C14 120.4(4)
C8 C7 C6 121.1(3)
C27 C26 C25 121.2(3)
C27 C26 C32 118.2(4)
C25 C26 C32 120.6(4)
C27 C26 Ru1 73.3(2)
C25 C26 Ru1 73.3(2)
C32 C26 Ru1 127.7(3)
C26 C25 C30 119.2(4)
C26 C25 C31 119.3(5)
C30 C25 C31 121.4(5)
C26 C25 Ru1 70.1(2)
C30 C25 Ru1 71.1(2)
C31 C25 Ru1 133.4(3)
F16 C59 F17 108.9(4)
F16 C59 F18 104.0(4)
F17 C59 F18 101.3(4)
F16 C59 C56 115.0(4)
F17 C59 C56 114.8(3)
F18 C59 C56 111.3(4)

loop_
_geom_bond_atom_site_label_1
_geom_bond_atom_site_label_2
_geom_bond_distance
Ru1 C2 2.132(3)
Ru1 C3 2.168(3)
Ru1 C1 2.179(3)
Ru1 C29 2.196(3)
Ru1 C26 2.222(3)
Ru1 C28 2.230(3)
Ru1 C4 2.241(3)
Ru1 C30 2.244(4)
Ru1 C27 2.260(3)
Ru1 C25 2.262(4)
Ru1 P1 2.8062(9)
P1 C4 1.770(3)
P1 C1 1.783(3)
P1 C13 1.803(3)
P1 C19 1.827(3)
F4 C43 1.338(4)
F13 C58 1.350(4)
F5 C43 1.339(4)
F1 C42 1.339(4)
F21 C66 1.338(4)
F10 C51 1.331(4)
F3 C42 1.349(4)
F14 C58 1.343(4)
F9 C50 1.340(4)
F19 C66 1.334(4)
F15 C58 1.334(4)
F6 C43 1.334(4)
F12 C51 1.326(4)
F7 C50 1.322(4)
F20 C66 1.350(4)
F2 C42 1.332(4)
F8 C50 1.332(4)
C13 C14 1.384(5)
C13 C18 1.396(5)
F23 C67 1.323(4)
F11 C51 1.326(4)
C61 C62 1.392(4)
C61 C60 1.402(4)
C36 C37 1.398(4)
C36 C41 1.401(4)
C36 B1 1.640(5)
C44 C49 1.403(4)
C44 C45 1.408(4)
C44 B1 1.633(5)
C60 C65 1.404(4)
C60 B1 1.645(5)
F22 C67 1.328(4)
C65 C64 1.394(4)
C43 C40 1.491(5)
C47 C46 1.384(5)
C47 C48 1.390(5)
C45 C46 1.399(4)
C37 C38 1.392(4)
C62 C63 1.383(5)
C62 C66 1.490(5)
C41 C40 1.390(4)
C20 C21 1.389(5)
C20 C19 1.392(5)
C52 C57 1.398(4)
C52 C53 1.398(5)
C52 B1 1.643(5)
C49 C48 1.393(4)
F17 C59 1.295(5)
C2 C3 1.438(5)
C2 C1 1.457(5)
C2 C11 1.501(4)
C53 C54 1.402(4)
C4 C5 1.438(5)
C4 C3 1.459(4)
C57 C56 1.387(5)
C5 C6 1.349(5)
C39 C38 1.389(5)
C39 C40 1.391(4)
C38 C42 1.505(5)
C24 C23 1.386(5)
C24 C19 1.392(5)
C46 C50 1.492(4)
F24 C67 1.325(4)
C22 C21 1.377(5)
C22 C23 1.385(5)
C64 C63 1.387(5)
C64 C67 1.494(5)
C3 C8 1.443(5)
C58 C54 1.491(5)
C55 C56 1.381(5)
C55 C54 1.386(5)
C1 C9 1.513(4)
C48 C51 1.496(5)
C56 C59 1.492(5)
C9 C10 1.528(5)
C18 C17 1.391(5)
C30 C25 1.409(6)
C30 C29 1.422(6)
C30 C68 1.515(6)
C16 C15 1.373(6)
C16 C17 1.377(6)
C11 C12 1.532(5)
C8 C7 1.346(5)
C14 C15 1.389(5)
C6 C7 1.441(5)
C27 C26 1.400(6)
C27 C28 1.412(5)
C27 C33 1.510(6)
C29 C28 1.419(6)
C29 C35 1.522(6)
C28 C34 1.511(6)
F16 C59 1.275(5)
F18 C59 1.345(6)
C26 C25 1.407(6)
C26 C32 1.522(5)
C25 C31 1.540(6)

loop_
_geom_torsion_atom_site_label_1
_geom_torsion_atom_site_label_2
_geom_torsion_atom_site_label_3
_geom_torsion_atom_site_label_4
_geom_torsion
C4 P1 C13 C14 136.1(3)
C1 P1 C13 C14 32.7(3)
C19 P1 C13 C14 -100.9(3)
Ru1 P1 C13 C14 83.3(3)
C4 P1 C13 C18 -49.8(3)
C1 P1 C13 C18 -153.3(3)
C19 P1 C13 C18 73.1(3)
Ru1 P1 C13 C18 -102.7(3)
C62 C61 C60 C65 1.3(4)
C62 C61 C60 B1 -171.8(3)
C61 C60 C65 C64 -0.5(5)
B1 C60 C65 C64 172.3(3)
C49 C44 C45 C46 -0.5(4)
B1 C44 C45 C46 -171.7(3)
C41 C36 C37 C38 -1.6(4)
B1 C36 C37 C38 -174.7(3)
C60 C61 C62 C63 -1.7(5)
C60 C61 C62 C66 179.2(3)
C37 C36 C41 C40 1.2(4)
B1 C36 C41 C40 174.8(3)
C45 C44 C49 C48 0.9(5)
B1 C44 C49 C48 172.4(3)
C57 C52 C53 C54 -1.4(5)
B1 C52 C53 C54 167.3(3)
C1 P1 C4 C5 174.2(3)
C13 P1 C4 C5 55.7(4)
C19 P1 C4 C5 -62.8(4)
Ru1 P1 C4 C5 136.9(4)
C1 P1 C4 C3 -28.8(2)
C13 P1 C4 C3 -147.3(2)
C19 P1 C4 C3 94.2(2)
Ru1 P1 C4 C3 -66.13(19)
C1 P1 C4 Ru1 37.37(13)
C13 P1 C4 Ru1 -81.14(15)
C19 P1 C4 Ru1 160.35(12)
C53 C52 C57 C56 -0.5(5)
B1 C52 C57 C56 -169.2(3)
C3 C4 C5 C6 0.8(5)
P1 C4 C5 C6 155.7(3)
Ru1 C4 C5 C6 -81.6(4)
C40 C39 C38 C37 0.0(5)
C40 C39 C38 C42 179.6(3)
C36 C37 C38 C39 1.0(5)
C36 C37 C38 C42 -178.5(3)
C48 C47 C46 C45 -0.6(5)
C48 C47 C46 C50 178.0(3)
C44 C45 C46 C47 0.4(5)
C44 C45 C46 C50 -178.2(3)
C23 C24 C19 C20 -0.9(5)
C23 C24 C19 P1 177.0(3)
C21 C20 C19 C24 0.0(5)
C21 C20 C19 P1 -177.8(3)
C4 P1 C19 C24 -24.7(3)
C1 P1 C19 C24 79.4(3)
C13 P1 C19 C24 -149.7(3)
Ru1 P1 C19 C24 19.5(5)
C4 P1 C19 C20 153.1(3)
C1 P1 C19 C20 -102.8(3)
C13 P1 C19 C20 28.1(3)
Ru1 P1 C19 C20 -162.7(2)
C36 C41 C40 C39 -0.2(5)
C36 C41 C40 C43 179.0(3)
C38 C39 C40 C41 -0.4(5)
C38 C39 C40 C43 -179.6(3)
F6 C43 C40 C41 -15.3(4)
F4 C43 C40 C41 -135.4(3)
F5 C43 C40 C41 105.7(4)
F6 C43 C40 C39 163.9(3)
F4 C43 C40 C39 43.8(4)
F5 C43 C40 C39 -75.1(4)
C60 C65 C64 C63 0.0(5)
C60 C65 C64 C67 177.6(3)
C61 C62 C63 C64 1.2(5)
C66 C62 C63 C64 -179.8(3)
C65 C64 C63 C62 -0.3(5)
C67 C64 C63 C62 -178.0(3)
C1 C2 C3 C8 -178.5(3)
C11 C2 C3 C8 8.3(5)
Ru1 C2 C3 C8 -117.0(4)
C1 C2 C3 C4 -0.7(4)
C11 C2 C3 C4 -173.9(3)
Ru1 C2 C3 C4 60.9(2)
C1 C2 C3 Ru1 -61.6(2)
C11 C2 C3 Ru1 125.3(3)
C5 C4 C3 C2 -178.1(3)
P1 C4 C3 C2 22.0(3)
Ru1 C4 C3 C2 -58.4(2)
C5 C4 C3 C8 0.0(5)
P1 C4 C3 C8 -160.0(3)
Ru1 C4 C3 C8 119.7(3)
C5 C4 C3 Ru1 -119.8(3)
P1 C4 C3 Ru1 80.31(16)
C3 C2 C1 C9 -177.5(3)
C11 C2 C1 C9 -4.6(5)
Ru1 C2 C1 C9 121.1(3)
C3 C2 C1 P1 -20.8(3)
C11 C2 C1 P1 152.1(3)
Ru1 C2 C1 P1 -82.19(17)
C3 C2 C1 Ru1 61.4(2)
C11 C2 C1 Ru1 -125.7(3)
C4 P1 C1 C2 28.6(2)
C13 P1 C1 C2 146.9(2)
C19 P1 C1 C2 -87.4(3)
Ru1 P1 C1 C2 67.2(2)
C4 P1 C1 C9 -175.4(3)
C13 P1 C1 C9 -57.0(3)
C19 P1 C1 C9 68.6(3)
Ru1 P1 C1 C9 -136.8(3)
C4 P1 C1 Ru1 -38.60(14)
C13 P1 C1 Ru1 79.75(16)
C19 P1 C1 Ru1 -154.60(14)
C63 C62 C66 F19 131.6(3)
C61 C62 C66 F19 -49.3(4)
C63 C62 C66 F21 10.7(5)
C61 C62 C66 F21 -170.2(3)
C63 C62 C66 F20 -109.1(4)
C61 C62 C66 F20 70.0(4)
C46 C47 C48 C49 1.0(5)
C46 C47 C48 C51 -177.9(3)
C44 C49 C48 C47 -1.2(5)
C44 C49 C48 C51 177.7(3)
C54 C55 C56 C57 -1.2(5)
C54 C55 C56 C59 -178.3(4)
C52 C57 C56 C55 1.8(5)
C52 C57 C56 C59 178.9(4)
C2 C1 C9 C10 99.3(4)
P1 C1 C9 C10 -53.5(4)
Ru1 C1 C9 C10 -174.4(2)
C14 C13 C18 C17 -2.5(5)
P1 C13 C18 C17 -176.7(3)
C56 C55 C54 C53 -0.6(5)
C56 C55 C54 C58 175.4(3)
C52 C53 C54 C55 2.0(5)
C52 C53 C54 C58 -174.1(3)
F15 C58 C54 C55 28.6(5)
F14 C58 C54 C55 150.5(3)
F13 C58 C54 C55 -91.3(4)
F15 C58 C54 C53 -155.3(3)
F14 C58 C54 C53 -33.4(4)
F13 C58 C54 C53 84.7(4)
C47 C46 C50 F7 134.5(3)
C45 C46 C50 F7 -46.8(4)
C47 C46 C50 F8 -105.1(4)
C45 C46 C50 F8 73.5(4)
C47 C46 C50 F9 14.1(5)
C45 C46 C50 F9 -167.2(3)
C21 C22 C23 C24 1.5(6)
C19 C24 C23 C22 0.2(5)
C39 C38 C42 F2 -157.9(3)
C37 C38 C42 F2 21.7(5)
C39 C38 C42 F1 82.2(4)
C37 C38 C42 F1 -98.3(4)
C39 C38 C42 F3 -36.8(4)
C37 C38 C42 F3 142.7(3)
C47 C48 C51 F11 95.4(4)
C49 C48 C51 F11 -83.5(4)
C47 C48 C51 F12 -144.2(3)
C49 C48 C51 F12 36.9(4)
C47 C48 C51 F10 -24.5(5)
C49 C48 C51 F10 156.6(3)
C23 C22 C21 C20 -2.3(5)
C19 C20 C21 C22 1.6(5)
C3 C2 C11 C12 80.8(4)
C1 C2 C11 C12 -91.4(4)
Ru1 C2 C11 C12 173.0(3)
C2 C3 C8 C7 177.6(3)
C4 C3 C8 C7 -0.1(5)
Ru1 C3 C8 C7 88.2(4)
C49 C44 B1 C36 -75.4(3)
C45 C44 B1 C36 95.4(3)
C49 C44 B1 C52 48.4(4)
C45 C44 B1 C52 -140.8(3)
C49 C44 B1 C60 163.1(3)
C45 C44 B1 C60 -26.1(4)
C37 C36 B1 C44 98.0(3)
C41 C36 B1 C44 -74.9(3)
C37 C36 B1 C52 -24.5(4)
C41 C36 B1 C52 162.6(3)
C37 C36 B1 C60 -140.3(3)
C41 C36 B1 C60 46.8(4)
C57 C52 B1 C44 -158.1(3)
C53 C52 B1 C44 33.8(4)
C57 C52 B1 C36 -40.7(4)
C53 C52 B1 C36 151.2(3)
C57 C52 B1 C60 80.9(3)
C53 C52 B1 C60 -87.2(3)
C61 C60 B1 C44 -48.3(4)
C65 C60 B1 C44 139.2(3)
C61 C60 B1 C36 -164.5(3)
C65 C60 B1 C36 23.0(4)
C61 C60 B1 C52 72.5(3)
C65 C60 B1 C52 -100.0(3)
C18 C13 C14 C15 1.6(5)
P1 C13 C14 C15 175.6(3)
C4 C5 C6 C7 -1.5(6)
C25 C30 C29 C28 -3.5(5)
C68 C30 C29 C28 173.7(4)
Ru1 C30 C29 C28 -57.6(3)
C25 C30 C29 C35 178.2(3)
C68 C30 C29 C35 -4.6(6)
Ru1 C30 C29 C35 124.1(3)
C25 C30 C29 Ru1 54.1(3)
C68 C30 C29 Ru1 -128.7(4)
C15 C16 C17 C18 -0.6(6)
C13 C18 C17 C16 2.0(6)
C63 C64 C67 F23 80.6(4)
C65 C64 C67 F23 -97.0(4)
C63 C64 C67 F24 -159.1(3)
C65 C64 C67 F24 23.3(5)
C63 C64 C67 F22 -39.2(5)
C65 C64 C67 F22 143.2(3)
C26 C27 C28 C29 2.6(5)
C33 C27 C28 C29 -178.1(4)
Ru1 C27 C28 C29 54.4(3)
C26 C27 C28 C34 -179.6(4)
C33 C27 C28 C34 -0.3(6)
Ru1 C27 C28 C34 -127.8(4)
C26 C27 C28 Ru1 -51.8(3)
C33 C27 C28 Ru1 127.5(4)
C30 C29 C28 C27 2.0(5)
C35 C29 C28 C27 -179.6(3)
Ru1 C29 C28 C27 -55.8(3)
C30 C29 C28 C34 -175.8(4)
C35 C29 C28 C34 2.5(6)
Ru1 C29 C28 C34 126.4(4)
C30 C29 C28 Ru1 57.8(3)
C35 C29 C28 Ru1 -123.8(4)
C17 C16 C15 C14 -0.2(6)
C13 C14 C15 C16 -0.3(6)
C3 C8 C7 C6 -0.5(6)
C5 C6 C7 C8 1.4(6)
C28 C27 C26 C25 -6.0(5)
C33 C27 C26 C25 174.8(4)
Ru1 C27 C26 C25 -57.9(3)
C28 C27 C26 C32 176.2(3)
C33 C27 C26 C32 -3.0(5)
Ru1 C27 C26 C32 124.4(3)
C28 C27 C26 Ru1 51.9(3)
C33 C27 C26 Ru1 -127.4(4)
C27 C26 C25 C30 4.5(5)
C32 C26 C25 C30 -177.8(3)
Ru1 C26 C25 C30 -53.4(3)
C27 C26 C25 C31 -172.7(4)
C32 C26 C25 C31 5.0(5)
Ru1 C26 C25 C31 129.4(3)
C27 C26 C25 Ru1 57.9(3)
C32 C26 C25 Ru1 -124.4(3)
C29 C30 C25 C26 0.3(5)
C68 C30 C25 C26 -177.0(4)
Ru1 C30 C25 C26 52.9(3)
C29 C30 C25 C31 177.4(4)
C68 C30 C25 C31 0.2(6)
Ru1 C30 C25 C31 -129.9(4)
C29 C30 C25 Ru1 -52.7(3)
C68 C30 C25 Ru1 130.1(4)
C55 C56 C59 F16 -14.1(7)
C57 C56 C59 F16 168.8(4)
C55 C56 C59 F17 -141.8(4)
C57 C56 C59 F17 41.2(6)
C55 C56 C59 F18 103.8(5)
C57 C56 C59 F18 -73.2(5)
